data_7704353
loop_
_publ_author_name
'Normand, Adrien T.'
'Malacea-Kabbara, Raluca'
'Lapenta, Rosita'
'Dajnak, Aymeric'
'Richard, Philippe'
'Cattey, H\'el\`ene'
'Bolley, Ana\"elle'
'Grassi, Alfonso'
'Milione, Stefano'
'Auffrant, Audrey'
'Dagorne, Samuel'
'Le Gendre, Pierre'

_publ_section_title
;
 Phosphasalen group IV metal complexes: synthesis, characterization and
 ring opening polymerization of lactide.
;
_journal_issue 21
_journal_name_full 'Dalton transactions (Cambridge, England : 2003)'
_journal_page_first 6989
_journal_page_last 7004
_journal_paper_doi 10.1039/d0dt00972e
_journal_volume 49
_journal_year 2020
_chemical_formula_moiety 'C64 H78 N2 O4 P2 Zr, 2(C H2 Cl2)'
_chemical_formula_sum 'C66 H82 Cl4 N2 O4 P2 Zr'
_chemical_formula_weight 1262.29
_space_group_crystal_system triclinic
_space_group_IT_number 2
_space_group_name_Hall '-P 1'
_space_group_name_H-M_alt 'P -1'
_atom_sites_solution_hydrogens geom
_atom_sites_solution_primary dual
_audit_creation_date 2019-10-31
_audit_creation_method
;
Olex2 1.2
(compiled 2018.05.29 svn.r3508 for OlexSys, GUI svn.r5506)
;
_audit_update_record
;
2020-01-16 deposited with the CCDC.	2020-05-11 downloaded from the CCDC.
;
_cell_angle_alpha 104.471(3)
_cell_angle_beta 102.628(3)
_cell_angle_gamma 101.728(3)
_cell_formula_units_Z 2
_cell_length_a 13.3206(9)
_cell_length_b 13.3221(8)
_cell_length_c 22.2555(13)
_cell_measurement_reflns_used 9814
_cell_measurement_temperature 115
_cell_measurement_theta_max 26.45
_cell_measurement_theta_min 2.61
_cell_volume 3589.9(4)
_computing_cell_refinement 'SAINT v8.37A (Bruker, 2015)'
_computing_data_reduction 'SAINT v8.37A (Bruker, 2015)'
_computing_molecular_graphics 'Olex2 (Dolomanov et al., 2009)'
_computing_publication_material 'Olex2 (Dolomanov et al., 2009)'
_computing_structure_refinement 'XL (Sheldrick, 2008)'
_computing_structure_solution 'ShelXT (Sheldrick, 2015)'
_diffrn_ambient_temperature 115
_diffrn_detector 'CCD Plate'
_diffrn_detector_area_resol_mean '512 x 512'
_diffrn_detector_type APEX2
_diffrn_measured_fraction_theta_full 0.996
_diffrn_measured_fraction_theta_max 0.994
_diffrn_measurement_device '\k-geometry diffractometer'
_diffrn_measurement_device_type 'Nonius Kappa Apex II'
_diffrn_measurement_method '\f and \w scans''
_diffrn_radiation_collimation '0.6 mm'
_diffrn_radiation_monochromator graphite
_diffrn_radiation_probe x-ray
_diffrn_radiation_type MoK\a
_diffrn_radiation_wavelength 0.71073
_diffrn_reflns_av_R_equivalents 0.0822
_diffrn_reflns_av_unetI/netI 0.0648
_diffrn_reflns_Laue_measured_fraction_full 0.996
_diffrn_reflns_Laue_measured_fraction_max 0.994
_diffrn_reflns_limit_h_max 17
_diffrn_reflns_limit_h_min -17
_diffrn_reflns_limit_k_max 17
_diffrn_reflns_limit_k_min -17
_diffrn_reflns_limit_l_max 28
_diffrn_reflns_limit_l_min -28
_diffrn_reflns_number 94359
_diffrn_reflns_point_group_measured_fraction_full 0.996
_diffrn_reflns_point_group_measured_fraction_max 0.994
_diffrn_reflns_theta_full 25.242
_diffrn_reflns_theta_max 27.577
_diffrn_reflns_theta_min 2.130
_diffrn_source 'X-ray tube'
_diffrn_source_target Mo
_diffrn_source_type 'Siemens KFF Mo 2K-180'
_diffrn_standards_number 0
_exptl_absorpt_coefficient_mu 0.389
_exptl_absorpt_correction_T_max 0.7455
_exptl_absorpt_correction_T_min 0.6430
_exptl_absorpt_correction_type multi-scan
_exptl_absorpt_process_details
'SADABS-2016/2 (Bruker,2016/2) was used for absorption correction. wR2(int) was 0.0830 before and 0.0680 after correction. The Ratio of minimum to maximum transmission is 0.8625. The \l/2 correction factor is Not present.'
_exptl_crystal_colour colourless
_exptl_crystal_colour_primary colourless
_exptl_crystal_density_diffrn 1.168
_exptl_crystal_description prism
_exptl_crystal_F_000 1324
_exptl_crystal_size_max 0.25
_exptl_crystal_size_mid 0.25
_exptl_crystal_size_min 0.25
_refine_diff_density_max 1.845
_refine_diff_density_min -1.020
_refine_diff_density_rms 0.145
_refine_ls_extinction_method none
_refine_ls_goodness_of_fit_ref 1.179
_refine_ls_hydrogen_treatment constr
_refine_ls_matrix_type full
_refine_ls_number_parameters 764
_refine_ls_number_reflns 16522
_refine_ls_number_restraints 18
_refine_ls_restrained_S_all 1.179
_refine_ls_R_factor_all 0.1175
_refine_ls_R_factor_gt 0.0880
_refine_ls_shift/su_max 0.000
_refine_ls_shift/su_mean 0.000
_refine_ls_structure_factor_coef Fsqd
_refine_ls_weighting_details 'w=1/[\s^2^(Fo^2^)+(0.0825P)^2^+23.0599P] where P=(Fo^2^+2Fc^2^)/3'
_refine_ls_weighting_scheme calc
_refine_ls_wR_factor_gt 0.2468
_refine_ls_wR_factor_ref 0.2619
_reflns_Friedel_coverage 0.000
_reflns_number_gt 12337
_reflns_number_total 16522
_reflns_threshold_expression 'I > 2\s(I)'
_cod_data_source_file d0dt00972e2.cif
_cod_data_source_block 3b
_cod_depositor_comments 'Adding full bibliography for 7704346--7704354.cif.'
_cod_database_code 7704353
_shelx_shelxl_version_number 2018/1
_shelx_space_group_comment
;
The symmetry employed for this shelxl refinement is uniquely defined
by the following loop, which should always be used as a source of
symmetry information in preference to the above space-group names.
They are only intended as comments.
;
_shelx_estimated_absorpt_t_max 0.909
_shelx_estimated_absorpt_t_min 0.909
_olex2_refinement_description
;
1. Fixed Uiso
 At 1.2 times of:
  All C(H) groups, All C(H,H) groups
 At 1.5 times of:
  All C(H,H,H) groups, All C(H,H,H,H,H,H) groups
2. Rigid body (RIGU) restrains
 C7, C7A, C8, C8A, C9, C9A
 with sigma for 1-2 distances of 0.004 and sigma for 1-3 distances of 0.004
3. Others
 Fixed Sof: C7(0.54691) H7(0.54691) C7A(0.45309) H7A(0.45309) C8(0.54691)
 H8A(0.54691) H8B(0.54691) H8C(0.54691) C8A(0.45309) H8AA(0.45309)
 H8AB(0.45309) H8AC(0.45309) C9(0.54691) H9A(0.54691) H9B(0.54691) H9C(0.54691)
 C9A(0.45309) H9AA(0.45309) H9AB(0.45309) H9AC(0.45309) C10(0.63664)
 H10(0.63664) C10A(0.36336) H10A(0.36336) H11A(0.63664) H11B(0.63664)
 H11C(0.63664) H11D(0.36336) H11E(0.36336) H11F(0.36336) H12A(0.63664)
 H12B(0.63664) H12C(0.63664) H12D(0.36336) H12E(0.36336) H12F(0.36336)
4.a Ternary CH refined with riding coordinates:
 C7(H7), C7A(H7A), C10(H10), C10A(H10A)
4.b Secondary CH2 refined with riding coordinates:
 C65(H65A,H65B), C66(H66A,H66B)
4.c Me refined with riding coordinates:
 C11(H11A,H11B,H11C), C11(H11D,H11E,H11F), C12(H12A,H12B,H12C), C12(H12D,H12E,
 H12F)
4.d Aromatic/amide H refined with riding coordinates:
 C3(H3), C4(H4), C5(H5), C6(H6), C15(H15), C17(H17), C28(H28), C29(H29),
 C30(H30), C31(H31), C32(H32), C34(H34), C35(H35), C36(H36), C37(H37), C38(H38),
  C41(H41), C43(H43), C54(H54), C55(H55), C56(H56), C57(H57), C58(H58),
 C60(H60), C61(H61), C62(H62), C63(H63), C64(H64)
4.e Idealised Me refined as rotating group:
 C8(H8A,H8B,H8C), C8A(H8AA,H8AB,H8AC), C9(H9A,H9B,H9C), C9A(H9AA,H9AB,H9AC),
 C20(H20A,H20B,H20C), C21(H21A,H21B,H21C), C22(H22A,H22B,H22C), C24(H24A,H24B,
 H24C), C25(H25A,H25B,H25C), C26(H26A,H26B,H26C), C46(H46A,H46B,H46C), C47(H47A,
 H47B,H47C), C48(H48A,H48B,H48C), C50(H50A,H50B,H50C), C51(H51A,H51B,H51C),
 C52(H52A,H52B,H52C)
;
_olex2_diffrn_ambient_temperature_device 'Oxford Cryosystems'
_olex2_exptl_crystal_mounting_method 'The crystal was mounted on a mylar loop with oil'
_olex2_submission_special_instructions 'No special instructions were received'

loop_
_space_group_symop_operation_xyz
'x, y, z'
'-x, -y, -z'

loop_
_atom_site_label
_atom_site_type_symbol
_atom_site_fract_x
_atom_site_fract_y
_atom_site_fract_z
_atom_site_U_iso_or_equiv
_atom_site_adp_type
_atom_site_occupancy
_atom_site_site_symmetry_order
_atom_site_calc_flag
_atom_site_refinement_flags_posn
_atom_site_refinement_flags_adp
_atom_site_refinement_flags_occupancy
_atom_site_disorder_assembly
_atom_site_disorder_group
C1 C 0.2654(4) 0.5627(4) 0.6161(2) 0.0183(10) Uani 1 1 d . . . . .
C2 C 0.3493(4) 0.6422(4) 0.6124(2) 0.0187(10) Uani 1 1 d . . . . .
C3 C 0.3392(4) 0.6726(4) 0.5568(3) 0.0225(11) Uani 1 1 d . . . . .
H3 H 0.397033 0.724086 0.553625 0.027 Uiso 1 1 calc R . . . .
C4 C 0.2457(5) 0.6292(5) 0.5052(3) 0.0239(11) Uani 1 1 d . . . . .
H4 H 0.238808 0.653439 0.468165 0.029 Uiso 1 1 calc R . . . .
C5 C 0.1634(5) 0.5505(5) 0.5085(3) 0.0245(11) Uani 1 1 d . . . . .
H5 H 0.100498 0.518868 0.473142 0.029 Uiso 1 1 calc R . . . .
C6 C 0.1726(4) 0.5178(4) 0.5632(3) 0.0215(11) Uani 1 1 d . . . . .
H6 H 0.115370 0.464133 0.565206 0.026 Uiso 1 1 calc R . . . .
C7 C 0.4575(14) 0.7557(12) 0.8612(7) 0.041(3) Uani 0.5469 1 d . U P A 1
H7 H 0.533476 0.800407 0.875419 0.050 Uiso 0.5469 1 calc R . P A 1
C7A C 0.4100(14) 0.7095(16) 0.8638(8) 0.042(4) Uani 0.4531 1 d . U P A 2
H7A H 0.383498 0.647164 0.878952 0.051 Uiso 0.4531 1 calc R . P A 2
C8 C 0.387(3) 0.823(2) 0.8435(10) 0.099(9) Uani 0.5469 1 d . U P A 1
H8A H 0.390436 0.831894 0.801529 0.148 Uiso 0.5469 1 calc GR . P A 1
H8B H 0.411297 0.893677 0.876572 0.148 Uiso 0.5469 1 calc GR . P A 1
H8C H 0.313537 0.787686 0.840757 0.148 Uiso 0.5469 1 calc GR . P A 1
C8A C 0.3188(19) 0.748(2) 0.8437(11) 0.078(8) Uani 0.4531 1 d . U P A 2
H8AA H 0.337475 0.801495 0.821501 0.117 Uiso 0.4531 1 calc GR . P A 2
H8AB H 0.297913 0.782326 0.881673 0.117 Uiso 0.4531 1 calc GR . P A 2
H8AC H 0.259098 0.688003 0.814065 0.117 Uiso 0.4531 1 calc GR . P A 2
C9 C 0.4361(16) 0.7124(13) 0.9146(6) 0.056(4) Uani 0.5469 1 d . U P A 1
H9A H 0.359333 0.678861 0.904571 0.084 Uiso 0.5469 1 calc GR . P A 1
H9B H 0.459690 0.771560 0.955391 0.084 Uiso 0.5469 1 calc GR . P A 1
H9C H 0.475392 0.658621 0.918784 0.084 Uiso 0.5469 1 calc GR . P A 1
C9A C 0.5038(16) 0.7833(16) 0.9170(9) 0.056(5) Uani 0.4531 1 d . U P A 2
H9AA H 0.553497 0.742520 0.930258 0.084 Uiso 0.4531 1 calc GR . P A 2
H9AB H 0.479960 0.816284 0.953934 0.084 Uiso 0.4531 1 calc GR . P A 2
H9AC H 0.540021 0.839767 0.901938 0.084 Uiso 0.4531 1 calc GR . P A 2
C10 C 0.5174(9) 0.3631(8) 0.6513(5) 0.032(2) Uani 0.6366 1 d . . P B 3
H10 H 0.453567 0.309405 0.652075 0.038 Uiso 0.6366 1 calc R . P B 3
C10A C 0.5772(15) 0.4126(14) 0.6498(8) 0.029(4) Uani 0.3634 1 d . . P B 4
H10A H 0.639842 0.467660 0.648880 0.035 Uiso 0.3634 1 calc R . P B 4
C11 C 0.6139(6) 0.3618(6) 0.7015(4) 0.0422(16) Uani 1 1 d . . . . .
H11A H 0.626334 0.290326 0.690371 0.063 Uiso 0.6366 1 calc R . P B 3
H11B H 0.676855 0.415932 0.702634 0.063 Uiso 0.6366 1 calc R . P B 3
H11C H 0.600913 0.378407 0.744153 0.063 Uiso 0.6366 1 calc R . P B 3
H11D H 0.667325 0.325127 0.690798 0.063 Uiso 0.3634 1 calc R . P B 4
H11E H 0.645526 0.418014 0.743504 0.063 Uiso 0.3634 1 calc R . P B 4
H11F H 0.552473 0.309521 0.703772 0.063 Uiso 0.3634 1 calc R . P B 4
C12 C 0.5292(8) 0.3341(7) 0.5848(4) 0.058(2) Uani 1 1 d . . . . .
H12A H 0.541649 0.262614 0.573764 0.087 Uiso 0.6366 1 calc R . P B 3
H12B H 0.463794 0.333314 0.553987 0.087 Uiso 0.6366 1 calc R . P B 3
H12C H 0.589994 0.387383 0.582681 0.087 Uiso 0.6366 1 calc R . P B 3
H12D H 0.581868 0.297679 0.572342 0.087 Uiso 0.3634 1 calc R . P B 4
H12E H 0.466770 0.280786 0.585006 0.087 Uiso 0.3634 1 calc R . P B 4
H12F H 0.507012 0.371643 0.553655 0.087 Uiso 0.3634 1 calc R . P B 4
C13 C 0.3326(5) 0.4332(4) 0.7955(3) 0.0233(11) Uani 1 1 d . . . . .
C14 C 0.2354(5) 0.4580(5) 0.7745(3) 0.0243(11) Uani 1 1 d . . . . .
C15 C 0.1647(5) 0.4666(5) 0.8119(3) 0.0275(12) Uani 1 1 d . . . . .
H15 H 0.100564 0.484845 0.796653 0.033 Uiso 1 1 calc R . . . .
C16 C 0.1879(5) 0.4483(5) 0.8718(3) 0.0275(12) Uani 1 1 d . . . . .
C17 C 0.2782(5) 0.4126(5) 0.8881(3) 0.0268(12) Uani 1 1 d . . . . .
H17 H 0.291202 0.393817 0.927027 0.032 Uiso 1 1 calc R . . . .
C18 C 0.3508(5) 0.4021(5) 0.8527(3) 0.0259(12) Uani 1 1 d . . . . .
C19 C 0.4433(5) 0.3527(5) 0.8705(3) 0.0321(14) Uani 1 1 d . . . . .
C20 C 0.4269(7) 0.2500(6) 0.8144(4) 0.0429(17) Uani 1 1 d . . . . .
H20A H 0.487573 0.219696 0.823550 0.064 Uiso 1 1 calc GR . . . .
H20B H 0.421879 0.268192 0.774045 0.064 Uiso 1 1 calc GR . . . .
H20C H 0.360756 0.197006 0.810152 0.064 Uiso 1 1 calc GR . . . .
C21 C 0.4452(7) 0.3199(7) 0.9325(3) 0.0471(19) Uani 1 1 d . . . . .
H21A H 0.460428 0.384430 0.969494 0.071 Uiso 1 1 calc GR . . . .
H21B H 0.500906 0.282715 0.940204 0.071 Uiso 1 1 calc GR . . . .
H21C H 0.375540 0.271572 0.927220 0.071 Uiso 1 1 calc GR . . . .
C22 C 0.5511(6) 0.4327(6) 0.8828(3) 0.0409(16) Uani 1 1 d . . . . .
H22A H 0.555968 0.448830 0.842781 0.061 Uiso 1 1 calc GR . . . .
H22B H 0.608840 0.401341 0.897326 0.061 Uiso 1 1 calc GR . . . .
H22C H 0.557627 0.499338 0.916342 0.061 Uiso 1 1 calc GR . . . .
C23 C 0.1170(5) 0.4634(6) 0.9173(3) 0.0342(14) Uani 1 1 d . . . . .
C24 C 0.0240(9) 0.5037(11) 0.8910(5) 0.084(4) Uani 1 1 d . . . . .
H24A H 0.050777 0.571055 0.882097 0.125 Uiso 1 1 calc GR . . . .
H24B H -0.016032 0.516705 0.922904 0.125 Uiso 1 1 calc GR . . . .
H24C H -0.023153 0.449623 0.850865 0.125 Uiso 1 1 calc GR . . . .
C25 C 0.0782(8) 0.3585(7) 0.9324(5) 0.059(2) Uani 1 1 d . . . . .
H25A H 0.038328 0.300893 0.891996 0.088 Uiso 1 1 calc GR . . . .
H25B H 0.031631 0.368842 0.960615 0.088 Uiso 1 1 calc GR . . . .
H25C H 0.139963 0.338634 0.954270 0.088 Uiso 1 1 calc GR . . . .
C26 C 0.1861(8) 0.5477(8) 0.9824(4) 0.063(2) Uani 1 1 d . . . . .
H26A H 0.242452 0.519623 1.002779 0.095 Uiso 1 1 calc GR . . . .
H26B H 0.140932 0.562581 1.011057 0.095 Uiso 1 1 calc GR . . . .
H26C H 0.218554 0.614400 0.974591 0.095 Uiso 1 1 calc GR . . . .
C27 C 0.0705(5) 0.4848(5) 0.6785(3) 0.0264(12) Uani 1 1 d . . . . .
C28 C 0.0715(5) 0.5921(5) 0.6918(3) 0.0332(14) Uani 1 1 d . . . . .
H28 H 0.136948 0.646512 0.703526 0.040 Uiso 1 1 calc R . . . .
C29 C -0.0250(6) 0.6194(6) 0.6879(4) 0.0423(16) Uani 1 1 d . . . . .
H29 H -0.025216 0.692847 0.695966 0.051 Uiso 1 1 calc R . . . .
C30 C -0.1188(6) 0.5421(7) 0.6725(3) 0.0438(18) Uani 1 1 d . . . . .
H30 H -0.183800 0.561885 0.669846 0.053 Uiso 1 1 calc R . . . .
C31 C -0.1200(5) 0.4377(7) 0.6611(3) 0.0403(16) Uani 1 1 d . . . . .
H31 H -0.185664 0.384789 0.651842 0.048 Uiso 1 1 calc R . . . .
C32 C -0.0253(5) 0.4058(6) 0.6627(3) 0.0327(13) Uani 1 1 d . . . . .
H32 H -0.026783 0.331786 0.653114 0.039 Uiso 1 1 calc R . . . .
C33 C 0.1775(4) 0.3141(5) 0.6469(3) 0.0243(11) Uani 1 1 d . . . . .
C34 C 0.2195(5) 0.2887(5) 0.5952(3) 0.0293(12) Uani 1 1 d . . . . .
H34 H 0.257318 0.344609 0.582505 0.035 Uiso 1 1 calc R . . . .
C35 C 0.2064(6) 0.1811(5) 0.5617(3) 0.0373(15) Uani 1 1 d . . . . .
H35 H 0.234630 0.164216 0.525895 0.045 Uiso 1 1 calc R . . . .
C36 C 0.1535(6) 0.0997(5) 0.5798(4) 0.0410(16) Uani 1 1 d . . . . .
H36 H 0.144939 0.026771 0.556549 0.049 Uiso 1 1 calc R . . . .
C37 C 0.1124(6) 0.1232(6) 0.6319(4) 0.0461(18) Uani 1 1 d . . . . .
H37 H 0.075323 0.066409 0.644191 0.055 Uiso 1 1 calc R . . . .
C38 C 0.1251(5) 0.2303(5) 0.6665(3) 0.0363(14) Uani 1 1 d . . . . .
H38 H 0.098547 0.246479 0.703070 0.044 Uiso 1 1 calc R . . . .
C39 C 0.6599(4) 0.7676(4) 0.7889(3) 0.0228(11) Uani 1 1 d . . . . .
C40 C 0.6165(4) 0.8395(4) 0.7617(3) 0.0220(11) Uani 1 1 d . . . . .
C41 C 0.6463(5) 0.9499(5) 0.7934(3) 0.0304(13) Uani 1 1 d . . . . .
H41 H 0.614486 0.996098 0.774050 0.036 Uiso 1 1 calc R . . . .
C42 C 0.7221(5) 0.9924(5) 0.8532(3) 0.0326(14) Uani 1 1 d . . . . .
C43 C 0.7712(5) 0.9225(5) 0.8767(3) 0.0316(13) Uani 1 1 d . . . . .
H43 H 0.826820 0.952151 0.916305 0.038 Uiso 1 1 calc R . . . .
C44 C 0.7452(4) 0.8112(5) 0.8466(3) 0.0239(11) Uani 1 1 d . . . . .
C45 C 0.8085(5) 0.7409(5) 0.8746(3) 0.0376(15) Uani 1 1 d . . . . .
C46 C 0.8494(7) 0.6783(7) 0.8216(4) 0.055(2) Uani 1 1 d . . . . .
H46A H 0.898373 0.729097 0.808893 0.083 Uiso 1 1 calc GR . . . .
H46B H 0.788657 0.635316 0.783867 0.083 Uiso 1 1 calc GR . . . .
H46C H 0.887091 0.630427 0.838069 0.083 Uiso 1 1 calc GR . . . .
C47 C 0.7344(7) 0.6604(8) 0.8955(5) 0.067(3) Uani 1 1 d . . . . .
H47A H 0.773234 0.612197 0.910602 0.100 Uiso 1 1 calc GR . . . .
H47B H 0.672197 0.617896 0.858598 0.100 Uiso 1 1 calc GR . . . .
H47C H 0.710364 0.699763 0.930607 0.100 Uiso 1 1 calc GR . . . .
C48 C 0.9049(7) 0.8057(6) 0.9323(4) 0.057(2) Uani 1 1 d . . . . .
H48A H 0.880425 0.839885 0.968695 0.085 Uiso 1 1 calc GR . . . .
H48B H 0.949744 0.861357 0.920548 0.085 Uiso 1 1 calc GR . . . .
H48C H 0.946450 0.757654 0.944819 0.085 Uiso 1 1 calc GR . . . .
C49 C 0.7470(6) 1.1127(6) 0.8896(4) 0.0434(17) Uani 1 1 d . . . . .
C50 C 0.7570(9) 1.1827(7) 0.8466(5) 0.071(3) Uani 1 1 d . . . . .
H50A H 0.775313 1.258565 0.872551 0.107 Uiso 1 1 calc GR . . . .
H50B H 0.688846 1.164542 0.813220 0.107 Uiso 1 1 calc GR . . . .
H50C H 0.813270 1.170757 0.826003 0.107 Uiso 1 1 calc GR . . . .
C51 C 0.6555(7) 1.1297(7) 0.9179(5) 0.067(3) Uani 1 1 d . . . . .
H51A H 0.650195 1.088713 0.948502 0.101 Uiso 1 1 calc GR . . . .
H51B H 0.588376 1.104983 0.882911 0.101 Uiso 1 1 calc GR . . . .
H51C H 0.668790 1.206542 0.940391 0.101 Uiso 1 1 calc GR . . . .
C52 C 0.8507(6) 1.1515(6) 0.9453(4) 0.056(2) Uani 1 1 d . . . . .
H52A H 0.863565 1.228215 0.967765 0.083 Uiso 1 1 calc GR . . . .
H52B H 0.910614 1.140608 0.928022 0.083 Uiso 1 1 calc GR . . . .
H52C H 0.844045 1.110321 0.975801 0.083 Uiso 1 1 calc GR . . . .
C53 C 0.4919(4) 0.8928(4) 0.6588(3) 0.0258(12) Uani 1 1 d . . . . .
C54 C 0.4150(5) 0.9248(5) 0.6852(3) 0.0340(14) Uani 1 1 d . . . . .
H54 H 0.384941 0.886201 0.710497 0.041 Uiso 1 1 calc R . . . .
C55 C 0.3807(6) 1.0125(5) 0.6755(4) 0.0444(18) Uani 1 1 d . . . . .
H55 H 0.327325 1.033348 0.693925 0.053 Uiso 1 1 calc R . . . .
C56 C 0.4235(7) 1.0688(6) 0.6395(5) 0.064(3) Uani 1 1 d . . . . .
H56 H 0.400664 1.129558 0.633462 0.076 Uiso 1 1 calc R . . . .
C57 C 0.5008(7) 1.0377(7) 0.6116(5) 0.061(2) Uani 1 1 d . . . . .
H57 H 0.530674 1.077092 0.586584 0.074 Uiso 1 1 calc R . . . .
C58 C 0.5342(5) 0.9484(5) 0.6205(4) 0.0407(16) Uani 1 1 d . . . . .
H58 H 0.585504 0.925574 0.600678 0.049 Uiso 1 1 calc R . . . .
C59 C 0.6294(5) 0.7497(5) 0.6337(3) 0.0248(11) Uani 1 1 d . . . . .
C60 C 0.7299(5) 0.8220(5) 0.6461(3) 0.0335(14) Uani 1 1 d . . . . .
H60 H 0.747919 0.891412 0.676822 0.040 Uiso 1 1 calc R . . . .
C61 C 0.8019(5) 0.7938(6) 0.6144(4) 0.0377(15) Uani 1 1 d . . . . .
H61 H 0.870299 0.842633 0.624207 0.045 Uiso 1 1 calc R . . . .
C62 C 0.7752(5) 0.6944(6) 0.5683(3) 0.0375(15) Uani 1 1 d . . . . .
H62 H 0.824465 0.676064 0.545307 0.045 Uiso 1 1 calc R . . . .
C63 C 0.6762(5) 0.6206(6) 0.5553(3) 0.0350(14) Uani 1 1 d . . . . .
H63 H 0.658209 0.551683 0.524071 0.042 Uiso 1 1 calc R . . . .
C64 C 0.6047(5) 0.6494(5) 0.5886(3) 0.0277(12) Uani 1 1 d . . . . .
H64 H 0.537575 0.599314 0.580238 0.033 Uiso 1 1 calc R . . . .
N1 N 0.2849(4) 0.5327(4) 0.6731(2) 0.0204(9) Uani 1 1 d . . . . .
N2 N 0.4396(3) 0.6815(4) 0.6674(2) 0.0198(9) Uani 1 1 d . . . . .
O1 O 0.3995(3) 0.4377(3) 0.75964(18) 0.0222(8) Uani 1 1 d . . . . .
O2 O 0.6211(3) 0.6625(3) 0.75806(18) 0.0226(8) Uani 1 1 d . . . . .
O3 O 0.4452(4) 0.6667(4) 0.8087(2) 0.0333(10) Uani 1 1 d . . . . .
O4 O 0.4997(3) 0.4650(3) 0.66724(19) 0.0252(8) Uani 1 1 d . . . . .
P1 P 0.19762(11) 0.45307(11) 0.69178(7) 0.0205(3) Uani 1 1 d . . . . .
P2 P 0.53807(11) 0.78408(11) 0.67912(7) 0.0208(3) Uani 1 1 d . . . . .
Zr Zr 0.45966(4) 0.57215(4) 0.73012(2) 0.01943(14) Uani 1 1 d . . . . .
C65 C 0.1729(10) 0.9133(11) 0.4170(6) 0.090(4) Uani 1 1 d . . . . .
H65A H 0.162752 0.986295 0.422416 0.108 Uiso 1 1 calc R . . . .
H65B H 0.108674 0.867340 0.421881 0.108 Uiso 1 1 calc R . . . .
Cl1 Cl 0.2816(2) 0.9213(3) 0.47713(15) 0.0872(8) Uani 1 1 d . . . . .
Cl2 Cl 0.1823(3) 0.8615(3) 0.33898(14) 0.0925(10) Uani 1 1 d . . . . .
C66 C 0.1356(7) 0.7913(7) 0.5936(4) 0.0493(19) Uani 1 1 d . . . . .
H66A H 0.205190 0.825543 0.588536 0.059 Uiso 1 1 calc R . . . .
H66B H 0.134725 0.716671 0.593365 0.059 Uiso 1 1 calc R . . . .
Cl3 Cl 0.12248(17) 0.86366(15) 0.66844(10) 0.0505(5) Uani 1 1 d . . . . .
Cl4 Cl 0.03196(15) 0.78772(17) 0.52826(11) 0.0519(5) Uani 1 1 d . . . . .

loop_
_atom_site_aniso_label
_atom_site_aniso_U_11
_atom_site_aniso_U_22
_atom_site_aniso_U_33
_atom_site_aniso_U_23
_atom_site_aniso_U_13
_atom_site_aniso_U_12
C1 0.024(3) 0.019(2) 0.013(2) 0.0032(19) 0.007(2) 0.008(2)
C2 0.021(2) 0.019(2) 0.015(2) 0.002(2) 0.003(2) 0.008(2)
C3 0.027(3) 0.022(3) 0.020(3) 0.007(2) 0.010(2) 0.004(2)
C4 0.030(3) 0.028(3) 0.014(2) 0.005(2) 0.006(2) 0.010(2)
C5 0.028(3) 0.025(3) 0.014(2) -0.001(2) 0.001(2) 0.007(2)
C6 0.018(2) 0.021(3) 0.022(3) 0.003(2) 0.005(2) 0.004(2)
C7 0.057(9) 0.035(7) 0.034(8) 0.008(6) 0.022(7) 0.010(6)
C7A 0.046(8) 0.047(10) 0.030(8) -0.007(7) 0.027(6) 0.011(7)
C8 0.21(3) 0.102(16) 0.067(12) 0.050(12) 0.091(16) 0.125(19)
C8A 0.073(12) 0.095(18) 0.048(11) -0.025(11) 0.010(9) 0.049(13)
C9 0.100(13) 0.054(9) 0.022(7) 0.007(6) 0.031(7) 0.029(9)
C9A 0.060(9) 0.055(11) 0.037(9) -0.004(8) 0.017(7) 0.001(9)
C10 0.044(6) 0.019(5) 0.038(6) 0.009(4) 0.017(5) 0.013(4)
C10A 0.035(9) 0.027(9) 0.030(9) 0.004(7) 0.023(8) 0.009(8)
C11 0.047(4) 0.041(4) 0.049(4) 0.016(3) 0.018(3) 0.028(3)
C12 0.102(7) 0.055(5) 0.034(4) 0.010(4) 0.032(4) 0.049(5)
C13 0.031(3) 0.024(3) 0.019(3) 0.008(2) 0.012(2) 0.010(2)
C14 0.027(3) 0.028(3) 0.024(3) 0.012(2) 0.011(2) 0.011(2)
C15 0.029(3) 0.033(3) 0.027(3) 0.013(3) 0.014(2) 0.014(2)
C16 0.035(3) 0.032(3) 0.025(3) 0.013(2) 0.017(3) 0.016(3)
C17 0.037(3) 0.031(3) 0.021(3) 0.013(2) 0.014(2) 0.015(3)
C18 0.033(3) 0.026(3) 0.022(3) 0.008(2) 0.011(2) 0.012(2)
C19 0.042(4) 0.043(4) 0.025(3) 0.017(3) 0.015(3) 0.026(3)
C20 0.064(5) 0.040(4) 0.044(4) 0.019(3) 0.028(4) 0.033(4)
C21 0.066(5) 0.070(5) 0.035(4) 0.036(4) 0.025(4) 0.045(4)
C22 0.039(4) 0.058(4) 0.033(4) 0.017(3) 0.013(3) 0.024(3)
C23 0.038(3) 0.044(4) 0.029(3) 0.012(3) 0.021(3) 0.017(3)
C24 0.081(7) 0.166(12) 0.062(6) 0.065(7) 0.055(5) 0.086(8)
C25 0.073(6) 0.060(5) 0.062(5) 0.029(4) 0.046(5) 0.018(4)
C26 0.067(6) 0.075(6) 0.041(5) -0.007(4) 0.026(4) 0.024(5)
C27 0.025(3) 0.041(3) 0.022(3) 0.016(3) 0.011(2) 0.014(3)
C28 0.034(3) 0.038(3) 0.038(4) 0.018(3) 0.017(3) 0.018(3)
C29 0.046(4) 0.050(4) 0.045(4) 0.022(3) 0.022(3) 0.026(3)
C30 0.035(4) 0.079(6) 0.034(4) 0.027(4) 0.017(3) 0.034(4)
C31 0.026(3) 0.064(5) 0.030(3) 0.013(3) 0.007(3) 0.012(3)
C32 0.033(3) 0.040(4) 0.025(3) 0.009(3) 0.010(3) 0.009(3)
C33 0.025(3) 0.026(3) 0.025(3) 0.013(2) 0.006(2) 0.008(2)
C34 0.034(3) 0.027(3) 0.029(3) 0.012(3) 0.010(3) 0.010(3)
C35 0.049(4) 0.028(3) 0.033(3) 0.004(3) 0.009(3) 0.017(3)
C36 0.051(4) 0.022(3) 0.049(4) 0.008(3) 0.008(3) 0.017(3)
C37 0.049(4) 0.029(3) 0.068(5) 0.025(4) 0.021(4) 0.008(3)
C38 0.039(4) 0.032(3) 0.043(4) 0.016(3) 0.017(3) 0.008(3)
C39 0.022(3) 0.021(3) 0.021(3) 0.001(2) 0.004(2) 0.004(2)
C40 0.021(3) 0.020(3) 0.019(3) 0.000(2) 0.001(2) 0.006(2)
C41 0.025(3) 0.023(3) 0.035(3) 0.002(2) 0.001(2) 0.006(2)
C42 0.027(3) 0.023(3) 0.033(3) -0.008(2) 0.002(3) 0.002(2)
C43 0.026(3) 0.030(3) 0.025(3) -0.006(2) -0.002(2) 0.004(2)
C44 0.022(3) 0.026(3) 0.017(3) 0.001(2) 0.001(2) 0.005(2)
C45 0.034(3) 0.034(3) 0.034(4) 0.006(3) -0.006(3) 0.009(3)
C46 0.050(4) 0.051(5) 0.056(5) -0.003(4) -0.005(4) 0.039(4)
C47 0.060(5) 0.060(5) 0.063(6) 0.036(5) -0.017(4) -0.006(4)
C48 0.052(5) 0.043(4) 0.047(5) 0.002(4) -0.027(4) 0.013(4)
C49 0.036(4) 0.029(3) 0.046(4) -0.007(3) -0.005(3) 0.008(3)
C50 0.089(7) 0.032(4) 0.064(6) 0.005(4) -0.010(5) 0.000(4)
C51 0.053(5) 0.048(5) 0.074(6) -0.025(4) 0.002(4) 0.025(4)
C52 0.048(4) 0.032(4) 0.057(5) -0.014(3) -0.013(4) 0.009(3)
C53 0.024(3) 0.016(3) 0.029(3) 0.003(2) -0.001(2) 0.003(2)
C54 0.032(3) 0.024(3) 0.040(4) 0.003(3) 0.002(3) 0.011(3)
C55 0.035(4) 0.024(3) 0.066(5) 0.004(3) 0.004(3) 0.014(3)
C56 0.043(4) 0.030(4) 0.115(8) 0.033(5) 0.003(5) 0.013(3)
C57 0.048(5) 0.048(5) 0.096(7) 0.049(5) 0.009(5) 0.011(4)
C58 0.033(3) 0.034(4) 0.058(5) 0.024(3) 0.008(3) 0.007(3)
C59 0.026(3) 0.025(3) 0.024(3) 0.011(2) 0.005(2) 0.007(2)
C60 0.029(3) 0.028(3) 0.042(4) 0.010(3) 0.011(3) 0.005(3)
C61 0.026(3) 0.041(4) 0.049(4) 0.018(3) 0.016(3) 0.004(3)
C62 0.037(3) 0.045(4) 0.041(4) 0.018(3) 0.022(3) 0.016(3)
C63 0.040(4) 0.040(4) 0.030(3) 0.010(3) 0.017(3) 0.015(3)
C64 0.030(3) 0.026(3) 0.030(3) 0.008(2) 0.011(2) 0.010(2)
N1 0.023(2) 0.023(2) 0.018(2) 0.0094(18) 0.0067(18) 0.0058(18)
N2 0.021(2) 0.020(2) 0.016(2) 0.0048(17) 0.0008(17) 0.0048(18)
O1 0.0269(19) 0.028(2) 0.0196(19) 0.0110(16) 0.0124(16) 0.0138(16)
O2 0.0236(19) 0.0180(18) 0.0225(19) 0.0025(15) 0.0021(15) 0.0071(15)
O3 0.040(2) 0.036(2) 0.020(2) -0.0015(18) 0.0065(18) 0.015(2)
O4 0.031(2) 0.0220(19) 0.022(2) 0.0031(16) 0.0117(17) 0.0080(17)
P1 0.0205(6) 0.0242(7) 0.0198(7) 0.0092(6) 0.0080(5) 0.0070(5)
P2 0.0200(6) 0.0176(6) 0.0214(7) 0.0040(5) 0.0022(5) 0.0044(5)
Zr 0.0216(3) 0.0210(3) 0.0160(3) 0.00400(19) 0.00582(19) 0.0080(2)
C65 0.077(7) 0.102(9) 0.074(7) -0.001(7) 0.020(6) 0.022(7)
Cl1 0.0788(18) 0.111(2) 0.0810(19) 0.0342(17) 0.0317(15) 0.0288(17)
Cl2 0.100(2) 0.0819(19) 0.0707(17) 0.0109(14) 0.0295(16) -0.0193(16)
C66 0.055(5) 0.050(4) 0.044(4) 0.005(4) 0.016(4) 0.028(4)
Cl3 0.0614(12) 0.0378(9) 0.0555(11) 0.0067(8) 0.0295(10) 0.0164(8)
Cl4 0.0364(9) 0.0576(12) 0.0617(12) 0.0253(10) 0.0086(8) 0.0100(8)

loop_
_atom_type_symbol
_atom_type_description
_atom_type_scat_dispersion_real
_atom_type_scat_dispersion_imag
_atom_type_scat_source
C C 0.0033 0.0016 'International Tables Vol C Tables 4.2.6.8 and 6.1.1.4'
H H 0.0000 0.0000 'International Tables Vol C Tables 4.2.6.8 and 6.1.1.4'
Cl Cl 0.1484 0.1585 'International Tables Vol C Tables 4.2.6.8 and 6.1.1.4'
N N 0.0061 0.0033 'International Tables Vol C Tables 4.2.6.8 and 6.1.1.4'
O O 0.0106 0.0060 'International Tables Vol C Tables 4.2.6.8 and 6.1.1.4'
P P 0.1023 0.0942 'International Tables Vol C Tables 4.2.6.8 and 6.1.1.4'
Zr Zr -2.9673 0.5597 'International Tables Vol C Tables 4.2.6.8 and 6.1.1.4'

loop_
_geom_angle_atom_site_label_1
_geom_angle_atom_site_label_2
_geom_angle_atom_site_label_3
_geom_angle
_geom_angle_site_symmetry_1
_geom_angle_site_symmetry_3
_geom_angle_publ_flag
C2 C1 C6 118.7(5) . . ?
C2 C1 N1 115.4(5) . . ?
C6 C1 N1 125.8(5) . . ?
C1 C2 N2 114.7(4) . . ?
C3 C2 C1 119.3(5) . . ?
C3 C2 N2 126.0(5) . . ?
C2 C3 H3 119.3 . . ?
C2 C3 C4 121.5(5) . . ?
C4 C3 H3 119.3 . . ?
C3 C4 H4 120.4 . . ?
C5 C4 C3 119.2(5) . . ?
C5 C4 H4 120.4 . . ?
C4 C5 H5 119.9 . . ?
C6 C5 C4 120.2(5) . . ?
C6 C5 H5 119.9 . . ?
C1 C6 H6 119.5 . . ?
C5 C6 C1 121.1(5) . . ?
C5 C6 H6 119.5 . . ?
C8 C7 H7 108.5 . . ?
C8 C7 C9 113.3(14) . . ?
C9 C7 H7 108.5 . . ?
O3 C7 H7 108.5 . . ?
O3 C7 C8 111.5(14) . . ?
O3 C7 C9 106.5(12) . . ?
C8A C7A H7A 106.3 . . ?
C8A C7A C9A 118.9(18) . . ?
C9A C7A H7A 106.3 . . ?
O3 C7A H7A 106.3 . . ?
O3 C7A C8A 109.5(15) . . ?
O3 C7A C9A 108.9(14) . . ?
C7 C8 H8A 109.5 . . ?
C7 C8 H8B 109.5 . . ?
C7 C8 H8C 109.5 . . ?
H8A C8 H8B 109.5 . . ?
H8A C8 H8C 109.5 . . ?
H8B C8 H8C 109.5 . . ?
C7A C8A H8AA 109.5 . . ?
C7A C8A H8AB 109.5 . . ?
C7A C8A H8AC 109.5 . . ?
H8AA C8A H8AB 109.5 . . ?
H8AA C8A H8AC 109.5 . . ?
H8AB C8A H8AC 109.5 . . ?
C7 C9 H9A 109.5 . . ?
C7 C9 H9B 109.5 . . ?
C7 C9 H9C 109.5 . . ?
H9A C9 H9B 109.5 . . ?
H9A C9 H9C 109.5 . . ?
H9B C9 H9C 109.5 . . ?
C7A C9A H9AA 109.5 . . ?
C7A C9A H9AB 109.5 . . ?
C7A C9A H9AC 109.5 . . ?
H9AA C9A H9AB 109.5 . . ?
H9AA C9A H9AC 109.5 . . ?
H9AB C9A H9AC 109.5 . . ?
C11 C10 H10 108.3 . . ?
C12 C10 H10 108.3 . . ?
C12 C10 C11 112.7(8) . . ?
O4 C10 H10 108.3 . . ?
O4 C10 C11 109.5(8) . . ?
O4 C10 C12 109.7(7) . . ?
C11 C10A H10A 109.0 . . ?
C12 C10A H10A 109.0 . . ?
C12 C10A C11 113.4(12) . . ?
O4 C10A H10A 109.0 . . ?
O4 C10A C11 107.7(11) . . ?
O4 C10A C12 108.8(13) . . ?
C10 C11 H11A 109.5 . . ?
C10 C11 H11B 109.5 . . ?
C10 C11 H11C 109.5 . . ?
C10A C11 H11D 109.5 . . ?
C10A C11 H11E 109.5 . . ?
C10A C11 H11F 109.5 . . ?
H11A C11 H11B 109.5 . . ?
H11A C11 H11C 109.5 . . ?
H11B C11 H11C 109.5 . . ?
H11D C11 H11E 109.5 . . ?
H11D C11 H11F 109.5 . . ?
H11E C11 H11F 109.5 . . ?
C10 C12 H12A 109.5 . . ?
C10 C12 H12B 109.5 . . ?
C10 C12 H12C 109.5 . . ?
C10A C12 H12D 109.5 . . ?
C10A C12 H12E 109.5 . . ?
C10A C12 H12F 109.5 . . ?
H12A C12 H12B 109.5 . . ?
H12A C12 H12C 109.5 . . ?
H12B C12 H12C 109.5 . . ?
H12D C12 H12E 109.5 . . ?
H12D C12 H12F 109.5 . . ?
H12E C12 H12F 109.5 . . ?
C14 C13 C18 118.0(5) . . ?
O1 C13 C14 117.6(5) . . ?
O1 C13 C18 124.3(5) . . ?
C13 C14 P1 115.5(4) . . ?
C15 C14 C13 122.2(5) . . ?
C15 C14 P1 121.3(4) . . ?
C14 C15 H15 120.0 . . ?
C14 C15 C16 119.9(5) . . ?
C16 C15 H15 120.0 . . ?
C15 C16 C23 122.6(5) . . ?
C17 C16 C15 116.6(5) . . ?
C17 C16 C23 120.8(5) . . ?
C16 C17 H17 117.2 . . ?
C18 C17 C16 125.6(5) . . ?
C18 C17 H17 117.2 . . ?
C13 C18 C19 120.3(5) . . ?
C17 C18 C13 116.9(5) . . ?
C17 C18 C19 122.7(5) . . ?
C18 C19 C20 108.1(5) . . ?
C18 C19 C21 111.7(5) . . ?
C20 C19 C21 107.9(6) . . ?
C22 C19 C18 111.1(5) . . ?
C22 C19 C20 110.8(5) . . ?
C22 C19 C21 107.3(6) . . ?
C19 C20 H20A 109.5 . . ?
C19 C20 H20B 109.5 . . ?
C19 C20 H20C 109.5 . . ?
H20A C20 H20B 109.5 . . ?
H20A C20 H20C 109.5 . . ?
H20B C20 H20C 109.5 . . ?
C19 C21 H21A 109.5 . . ?
C19 C21 H21B 109.5 . . ?
C19 C21 H21C 109.5 . . ?
H21A C21 H21B 109.5 . . ?
H21A C21 H21C 109.5 . . ?
H21B C21 H21C 109.5 . . ?
C19 C22 H22A 109.5 . . ?
C19 C22 H22B 109.5 . . ?
C19 C22 H22C 109.5 . . ?
H22A C22 H22B 109.5 . . ?
H22A C22 H22C 109.5 . . ?
H22B C22 H22C 109.5 . . ?
C16 C23 C26 108.2(6) . . ?
C24 C23 C16 112.5(6) . . ?
C24 C23 C25 111.0(7) . . ?
C24 C23 C26 108.0(7) . . ?
C25 C23 C16 110.4(6) . . ?
C25 C23 C26 106.5(7) . . ?
C23 C24 H24A 109.5 . . ?
C23 C24 H24B 109.5 . . ?
C23 C24 H24C 109.5 . . ?
H24A C24 H24B 109.5 . . ?
H24A C24 H24C 109.5 . . ?
H24B C24 H24C 109.5 . . ?
C23 C25 H25A 109.5 . . ?
C23 C25 H25B 109.5 . . ?
C23 C25 H25C 109.5 . . ?
H25A C25 H25B 109.5 . . ?
H25A C25 H25C 109.5 . . ?
H25B C25 H25C 109.5 . . ?
C23 C26 H26A 109.5 . . ?
C23 C26 H26B 109.5 . . ?
C23 C26 H26C 109.5 . . ?
H26A C26 H26B 109.5 . . ?
H26A C26 H26C 109.5 . . ?
H26B C26 H26C 109.5 . . ?
C28 C27 C32 120.2(6) . . ?
C28 C27 P1 117.9(5) . . ?
C32 C27 P1 121.5(5) . . ?
C27 C28 H28 120.5 . . ?
C27 C28 C29 119.1(6) . . ?
C29 C28 H28 120.5 . . ?
C28 C29 H29 119.6 . . ?
C30 C29 C28 120.8(7) . . ?
C30 C29 H29 119.6 . . ?
C29 C30 H30 119.8 . . ?
C31 C30 C29 120.5(6) . . ?
C31 C30 H30 119.8 . . ?
C30 C31 H31 119.5 . . ?
C30 C31 C32 120.9(7) . . ?
C32 C31 H31 119.5 . . ?
C27 C32 C31 118.6(6) . . ?
C27 C32 H32 120.7 . . ?
C31 C32 H32 120.7 . . ?
C34 C33 C38 119.2(6) . . ?
C34 C33 P1 120.2(4) . . ?
C38 C33 P1 120.5(5) . . ?
C33 C34 H34 120.0 . . ?
C33 C34 C35 120.1(6) . . ?
C35 C34 H34 120.0 . . ?
C34 C35 H35 119.6 . . ?
C36 C35 C34 120.8(6) . . ?
C36 C35 H35 119.6 . . ?
C35 C36 H36 119.9 . . ?
C35 C36 C37 120.1(6) . . ?
C37 C36 H36 119.9 . . ?
C36 C37 H37 119.9 . . ?
C36 C37 C38 120.2(6) . . ?
C38 C37 H37 119.9 . . ?
C33 C38 H38 120.2 . . ?
C37 C38 C33 119.6(6) . . ?
C37 C38 H38 120.2 . . ?
C40 C39 C44 118.2(5) . . ?
O2 C39 C40 118.5(5) . . ?
O2 C39 C44 123.3(5) . . ?
C39 C40 P2 115.6(4) . . ?
C41 C40 C39 122.1(5) . . ?
C41 C40 P2 121.6(4) . . ?
C40 C41 H41 120.0 . . ?
C42 C41 C40 120.1(6) . . ?
C42 C41 H41 120.0 . . ?
C41 C42 C43 117.2(5) . . ?
C41 C42 C49 119.1(6) . . ?
C43 C42 C49 123.7(6) . . ?
C42 C43 H43 117.5 . . ?
C42 C43 C44 124.9(6) . . ?
C44 C43 H43 117.5 . . ?
C39 C44 C45 122.0(5) . . ?
C43 C44 C39 116.9(5) . . ?
C43 C44 C45 121.1(5) . . ?
C44 C45 C47 109.3(6) . . ?
C46 C45 C44 108.5(6) . . ?
C46 C45 C47 109.0(7) . . ?
C48 C45 C44 113.3(6) . . ?
C48 C45 C46 107.8(6) . . ?
C48 C45 C47 108.8(7) . . ?
C45 C46 H46A 109.5 . . ?
C45 C46 H46B 109.5 . . ?
C45 C46 H46C 109.5 . . ?
H46A C46 H46B 109.5 . . ?
H46A C46 H46C 109.5 . . ?
H46B C46 H46C 109.5 . . ?
C45 C47 H47A 109.5 . . ?
C45 C47 H47B 109.5 . . ?
C45 C47 H47C 109.5 . . ?
H47A C47 H47B 109.5 . . ?
H47A C47 H47C 109.5 . . ?
H47B C47 H47C 109.5 . . ?
C45 C48 H48A 109.5 . . ?
C45 C48 H48B 109.5 . . ?
C45 C48 H48C 109.5 . . ?
H48A C48 H48B 109.5 . . ?
H48A C48 H48C 109.5 . . ?
H48B C48 H48C 109.5 . . ?
C42 C49 C52 111.7(6) . . ?
C50 C49 C42 112.9(7) . . ?
C50 C49 C51 107.6(8) . . ?
C50 C49 C52 108.0(7) . . ?
C51 C49 C42 108.1(6) . . ?
C51 C49 C52 108.3(7) . . ?
C49 C50 H50A 109.5 . . ?
C49 C50 H50B 109.5 . . ?
C49 C50 H50C 109.5 . . ?
H50A C50 H50B 109.5 . . ?
H50A C50 H50C 109.5 . . ?
H50B C50 H50C 109.5 . . ?
C49 C51 H51A 109.5 . . ?
C49 C51 H51B 109.5 . . ?
C49 C51 H51C 109.5 . . ?
H51A C51 H51B 109.5 . . ?
H51A C51 H51C 109.5 . . ?
H51B C51 H51C 109.5 . . ?
C49 C52 H52A 109.5 . . ?
C49 C52 H52B 109.5 . . ?
C49 C52 H52C 109.5 . . ?
H52A C52 H52B 109.5 . . ?
H52A C52 H52C 109.5 . . ?
H52B C52 H52C 109.5 . . ?
C54 C53 C58 119.2(6) . . ?
C54 C53 P2 117.6(5) . . ?
C58 C53 P2 123.1(5) . . ?
C53 C54 H54 119.5 . . ?
C53 C54 C55 121.1(7) . . ?
C55 C54 H54 119.5 . . ?
C54 C55 H55 120.0 . . ?
C56 C55 C54 120.0(7) . . ?
C56 C55 H55 120.0 . . ?
C55 C56 H56 119.9 . . ?
C55 C56 C57 120.2(7) . . ?
C57 C56 H56 119.9 . . ?
C56 C57 H57 120.1 . . ?
C56 C57 C58 119.8(8) . . ?
C58 C57 H57 120.1 . . ?
C53 C58 C57 119.6(7) . . ?
C53 C58 H58 120.2 . . ?
C57 C58 H58 120.2 . . ?
C60 C59 P2 120.7(5) . . ?
C64 C59 C60 118.6(6) . . ?
C64 C59 P2 120.7(4) . . ?
C59 C60 H60 119.6 . . ?
C61 C60 C59 120.9(6) . . ?
C61 C60 H60 119.6 . . ?
C60 C61 H61 120.0 . . ?
C60 C61 C62 120.0(6) . . ?
C62 C61 H61 120.0 . . ?
C61 C62 H62 119.8 . . ?
C61 C62 C63 120.4(6) . . ?
C63 C62 H62 119.8 . . ?
C62 C63 H63 120.5 . . ?
C64 C63 C62 119.0(6) . . ?
C64 C63 H63 120.5 . . ?
C59 C64 C63 121.1(6) . . ?
C59 C64 H64 119.4 . . ?
C63 C64 H64 119.4 . . ?
C1 N1 P1 124.6(4) . . ?
C1 N1 Zr 116.0(3) . . ?
P1 N1 Zr 118.0(2) . . ?
C2 N2 P2 123.8(4) . . ?
C2 N2 Zr 116.2(3) . . ?
P2 N2 Zr 118.7(2) . . ?
C13 O1 Zr 125.9(3) . . ?
C39 O2 Zr 126.5(3) . . ?
C7 O3 Zr 163.2(8) . . ?
C7A O3 Zr 163.5(9) . . ?
C10 O4 Zr 145.8(5) . . ?
C10A O4 Zr 149.9(8) . . ?
C14 P1 C27 105.6(3) . . ?
C14 P1 C33 104.7(3) . . ?
C33 P1 C27 109.1(3) . . ?
N1 P1 C14 113.4(3) . . ?
N1 P1 C27 112.0(3) . . ?
N1 P1 C33 111.5(3) . . ?
C40 P2 C53 105.4(3) . . ?
C40 P2 C59 105.7(3) . . ?
C59 P2 C53 109.2(3) . . ?
N2 P2 C40 112.7(3) . . ?
N2 P2 C53 111.5(2) . . ?
N2 P2 C59 111.9(3) . . ?
N2 Zr N1 69.83(16) . . ?
O1 Zr N1 82.03(15) . . ?
O1 Zr N2 151.56(16) . . ?
O2 Zr N1 152.31(15) . . ?
O2 Zr N2 82.48(15) . . ?
O2 Zr O1 125.63(15) . . ?
O3 Zr N1 95.04(17) . . ?
O3 Zr N2 97.56(18) . . ?
O3 Zr O1 88.72(17) . . ?
O3 Zr O2 87.66(17) . . ?
O3 Zr O4 164.94(17) . . ?
O4 Zr N1 96.81(17) . . ?
O4 Zr N2 95.24(16) . . ?
O4 Zr O1 83.76(15) . . ?
O4 Zr O2 86.16(16) . . ?
H65A C65 H65B 107.6 . . ?
Cl1 C65 H65A 108.7 . . ?
Cl1 C65 H65B 108.7 . . ?
Cl1 C65 Cl2 114.3(7) . . ?
Cl2 C65 H65A 108.7 . . ?
Cl2 C65 H65B 108.7 . . ?
H66A C66 H66B 108.0 . . ?
Cl3 C66 H66A 109.3 . . ?
Cl3 C66 H66B 109.3 . . ?
Cl4 C66 H66A 109.3 . . ?
Cl4 C66 H66B 109.3 . . ?
Cl4 C66 Cl3 111.5(4) . . ?

loop_
_geom_bond_atom_site_label_1
_geom_bond_atom_site_label_2
_geom_bond_distance
_geom_bond_site_symmetry_2
_geom_bond_publ_flag
C1 C2 1.408(7) . ?
C1 C6 1.408(7) . ?
C1 N1 1.410(6) . ?
C2 C3 1.384(7) . ?
C2 N2 1.413(6) . ?
C3 H3 0.9500 . ?
C3 C4 1.398(8) . ?
C4 H4 0.9500 . ?
C4 C5 1.384(8) . ?
C5 H5 0.9500 . ?
C5 C6 1.382(8) . ?
C6 H6 0.9500 . ?
C7 H7 1.0000 . ?
C7 C8 1.48(2) . ?
C7 C9 1.501(19) . ?
C7 O3 1.393(14) . ?
C7A H7A 1.0000 . ?
C7A C8A 1.44(3) . ?
C7A C9A 1.48(3) . ?
C7A O3 1.436(14) . ?
C8 H8A 0.9800 . ?
C8 H8B 0.9800 . ?
C8 H8C 0.9800 . ?
C8A H8AA 0.9800 . ?
C8A H8AB 0.9800 . ?
C8A H8AC 0.9800 . ?
C9 H9A 0.9800 . ?
C9 H9B 0.9800 . ?
C9 H9C 0.9800 . ?
C9A H9AA 0.9800 . ?
C9A H9AB 0.9800 . ?
C9A H9AC 0.9800 . ?
C10 H10 1.0000 . ?
C10 C11 1.514(13) . ?
C10 C12 1.485(12) . ?
C10 O4 1.398(10) . ?
C10A H10A 1.0000 . ?
C10A C11 1.517(19) . ?
C10A C12 1.471(19) . ?
C10A O4 1.428(16) . ?
C11 H11A 0.9800 . ?
C11 H11B 0.9800 . ?
C11 H11C 0.9800 . ?
C11 H11D 0.9800 . ?
C11 H11E 0.9800 . ?
C11 H11F 0.9800 . ?
C12 H12A 0.9800 . ?
C12 H12B 0.9800 . ?
C12 H12C 0.9800 . ?
C12 H12D 0.9800 . ?
C12 H12E 0.9800 . ?
C12 H12F 0.9800 . ?
C13 C14 1.410(8) . ?
C13 C18 1.420(8) . ?
C13 O1 1.323(6) . ?
C14 C15 1.391(8) . ?
C14 P1 1.779(6) . ?
C15 H15 0.9500 . ?
C15 C16 1.394(8) . ?
C16 C17 1.391(8) . ?
C16 C23 1.534(8) . ?
C17 H17 0.9500 . ?
C17 C18 1.382(8) . ?
C18 C19 1.534(8) . ?
C19 C20 1.543(9) . ?
C19 C21 1.546(8) . ?
C19 C22 1.527(10) . ?
C20 H20A 0.9800 . ?
C20 H20B 0.9800 . ?
C20 H20C 0.9800 . ?
C21 H21A 0.9800 . ?
C21 H21B 0.9800 . ?
C21 H21C 0.9800 . ?
C22 H22A 0.9800 . ?
C22 H22B 0.9800 . ?
C22 H22C 0.9800 . ?
C23 C24 1.509(11) . ?
C23 C25 1.533(10) . ?
C23 C26 1.546(11) . ?
C24 H24A 0.9800 . ?
C24 H24B 0.9800 . ?
C24 H24C 0.9800 . ?
C25 H25A 0.9800 . ?
C25 H25B 0.9800 . ?
C25 H25C 0.9800 . ?
C26 H26A 0.9800 . ?
C26 H26B 0.9800 . ?
C26 H26C 0.9800 . ?
C27 C28 1.382(9) . ?
C27 C32 1.391(9) . ?
C27 P1 1.808(6) . ?
C28 H28 0.9500 . ?
C28 C29 1.396(9) . ?
C29 H29 0.9500 . ?
C29 C30 1.361(11) . ?
C30 H30 0.9500 . ?
C30 C31 1.346(11) . ?
C31 H31 0.9500 . ?
C31 C32 1.406(9) . ?
C32 H32 0.9500 . ?
C33 C34 1.384(8) . ?
C33 C38 1.408(8) . ?
C33 P1 1.804(6) . ?
C34 H34 0.9500 . ?
C34 C35 1.397(9) . ?
C35 H35 0.9500 . ?
C35 C36 1.367(10) . ?
C36 H36 0.9500 . ?
C36 C37 1.380(11) . ?
C37 H37 0.9500 . ?
C37 C38 1.398(10) . ?
C38 H38 0.9500 . ?
C39 C40 1.407(8) . ?
C39 C44 1.414(8) . ?
C39 O2 1.330(7) . ?
C40 C41 1.394(8) . ?
C40 P2 1.783(5) . ?
C41 H41 0.9500 . ?
C41 C42 1.382(9) . ?
C42 C43 1.384(9) . ?
C42 C49 1.533(9) . ?
C43 H43 0.9500 . ?
C43 C44 1.399(8) . ?
C44 C45 1.536(8) . ?
C45 C46 1.536(10) . ?
C45 C47 1.537(11) . ?
C45 C48 1.522(9) . ?
C46 H46A 0.9800 . ?
C46 H46B 0.9800 . ?
C46 H46C 0.9800 . ?
C47 H47A 0.9800 . ?
C47 H47B 0.9800 . ?
C47 H47C 0.9800 . ?
C48 H48A 0.9800 . ?
C48 H48B 0.9800 . ?
C48 H48C 0.9800 . ?
C49 C50 1.501(12) . ?
C49 C51 1.521(12) . ?
C49 C52 1.534(10) . ?
C50 H50A 0.9800 . ?
C50 H50B 0.9800 . ?
C50 H50C 0.9800 . ?
C51 H51A 0.9800 . ?
C51 H51B 0.9800 . ?
C51 H51C 0.9800 . ?
C52 H52A 0.9800 . ?
C52 H52B 0.9800 . ?
C52 H52C 0.9800 . ?
C53 C54 1.376(9) . ?
C53 C58 1.395(9) . ?
C53 P2 1.802(6) . ?
C54 H54 0.9500 . ?
C54 C55 1.385(9) . ?
C55 H55 0.9500 . ?
C55 C56 1.362(12) . ?
C56 H56 0.9500 . ?
C56 C57 1.394(14) . ?
C57 H57 0.9500 . ?
C57 C58 1.395(10) . ?
C58 H58 0.9500 . ?
C59 C60 1.406(8) . ?
C59 C64 1.381(8) . ?
C59 P2 1.801(6) . ?
C60 H60 0.9500 . ?
C60 C61 1.366(9) . ?
C61 H61 0.9500 . ?
C61 C62 1.379(10) . ?
C62 H62 0.9500 . ?
C62 C63 1.398(10) . ?
C63 H63 0.9500 . ?
C63 C64 1.384(8) . ?
C64 H64 0.9500 . ?
N1 P1 1.606(4) . ?
N1 Zr 2.277(4) . ?
N2 P2 1.612(5) . ?
N2 Zr 2.270(4) . ?
O1 Zr 2.125(4) . ?
O2 Zr 2.110(4) . ?
O3 Zr 1.956(4) . ?
O4 Zr 1.979(4) . ?
C65 H65A 0.9900 . ?
C65 H65B 0.9900 . ?
C65 Cl1 1.708(13) . ?
C65 Cl2 1.743(12) . ?
C66 H66A 0.9900 . ?
C66 H66B 0.9900 . ?
C66 Cl3 1.769(7) . ?
C66 Cl4 1.756(8) . ?
